data_7002901
loop_
_publ_author_name
'Yang, Xiaoping'
'Jones, Richard A.'
'Rivers, Joseph H.'
'Wong, Wai-Kwok'

_publ_section_title
;
 Syntheses, structures, and photoluminescence of 1-D lanthanide
 coordination polymers
;
_journal_issue 47
_journal_name_full 'Dalton Transactions'
_journal_page_first 10505
_journal_page_last 10510
_journal_paper_doi 10.1039/b910588c
_journal_year 2009
_chemical_formula_moiety 'C98 H96 Er2 F3 N12 O16 S, C F3 O3 S'
_chemical_formula_sum 'C99 H96 Er2 F6 N12 O19 S2'
_chemical_formula_weight 2270.52
_chemical_name_systematic
;
?
;
_space_group_IT_number 1
_symmetry_cell_setting triclinic
_symmetry_space_group_name_Hall 'P 1'
_symmetry_space_group_name_H-M 'P 1'
_atom_sites_solution_hydrogens geom
_atom_sites_solution_primary direct
_atom_sites_solution_secondary difmap
_audit_creation_method SHELXL-97
_cell_angle_alpha 84.07(3)
_cell_angle_beta 89.09(4)
_cell_angle_gamma 84.48(3)
_cell_formula_units_Z 1
_cell_length_a 9.3209(19)
_cell_length_b 14.000(3)
_cell_length_c 17.577(4)
_cell_measurement_reflns_used 8588
_cell_measurement_temperature 153(2)
_cell_measurement_theta_max 27.48
_cell_measurement_theta_min 2.91
_cell_volume 2270.8(9)
_computing_cell_refinement 'Collect software, Nonius B.V. 1998'
_computing_data_collection 'Collect software, Nonius B.V. 1998'
_computing_data_reduction
;
DENZO and Scalepack (Otwinoski and Minor, 1997)
;
_computing_molecular_graphics 'XL SHELXTL/PC, Siemens Analytical'
_computing_structure_refinement 'XL SHELXTL/PC, Siemens Analytical'
_computing_structure_solution
;

SIR97 - Altomare A., Burla M.C., Camalli M., Cascarano G.L., Giacovazzo C.,
Guagliardi A., Moliterni A.G.G., Polidori G.,Spagna R.
;
_diffrn_ambient_temperature 153(2)
_diffrn_measured_fraction_theta_full 0.997
_diffrn_measured_fraction_theta_max 0.997
_diffrn_measurement_device_type CCD
_diffrn_measurement_method \w-scans
_diffrn_radiation_monochromator graphite
_diffrn_radiation_source 'fine-focus sealed tube'
_diffrn_radiation_type MoK\a
_diffrn_radiation_wavelength 0.71073
_diffrn_reflns_av_R_equivalents 0.0000
_diffrn_reflns_av_sigmaI/netI 0.1115
_diffrn_reflns_limit_h_max 11
_diffrn_reflns_limit_h_min -11
_diffrn_reflns_limit_k_max 16
_diffrn_reflns_limit_k_min -16
_diffrn_reflns_limit_l_max 19
_diffrn_reflns_limit_l_min -20
_diffrn_reflns_number 14053
_diffrn_reflns_theta_full 25.00
_diffrn_reflns_theta_max 25.00
_diffrn_reflns_theta_min 2.94
_exptl_absorpt_coefficient_mu 1.974
_exptl_absorpt_correction_T_max 0.8270
_exptl_absorpt_correction_T_min 0.7177
_exptl_absorpt_correction_type gaussian
_exptl_absorpt_process_details
;
Absorption correction given as Gaussian
;
_exptl_crystal_colour Yellow
_exptl_crystal_density_diffrn 1.660
_exptl_crystal_density_method 'not measured'
_exptl_crystal_description Block
_exptl_crystal_F_000 1148
_exptl_crystal_size_max 0.18
_exptl_crystal_size_mid 0.15
_exptl_crystal_size_min 0.10
_refine_diff_density_max 2.890
_refine_diff_density_min -1.031
_refine_diff_density_rms 0.179
_refine_ls_abs_structure_details 'Flack H D (1983), Acta Cryst. A39, 876-881'
_refine_ls_abs_structure_Flack 0.511(15)
_refine_ls_extinction_coef 0.0016(3)
_refine_ls_extinction_method SHELXL
_refine_ls_goodness_of_fit_ref 1.100
_refine_ls_hydrogen_treatment constr
_refine_ls_matrix_type full
_refine_ls_number_parameters 1118
_refine_ls_number_reflns 14053
_refine_ls_number_restraints 843
_refine_ls_restrained_S_all 1.104
_refine_ls_R_factor_all 0.1117
_refine_ls_R_factor_gt 0.0681
_refine_ls_shift/su_max 0.016
_refine_ls_shift/su_mean 0.005
_refine_ls_structure_factor_coef Fsqd
_refine_ls_weighting_details 'calc w=1/[\s^2^(Fo^2^)+(0.0455P)^2^+3.9789P] where P=(Fo^2^+2Fc^2^)/3'
_refine_ls_weighting_scheme calc
_refine_ls_wR_factor_gt 0.1594
_refine_ls_wR_factor_ref 0.1853
_reflns_number_gt 9733
_reflns_number_total 14053
_reflns_threshold_expression >2sigma(I)
_cod_data_source_file b910588c.txt
_cod_data_source_block Complex-3
_cod_depositor_comments
;
The following automatic conversions were performed:
'_symmetry_cell_setting' value 'Triclinic' changed to 'triclinic'
according to '/home/saulius/struct/CIF-dictionaries/cif_core.dic'
dictionary named 'cif_core.dic' version 2.4.1 from
2010-06-29.

'_exptl_absorpt_correction_type' value 'Gaussian' changed to
'gaussian' according to
'/home/saulius/struct/CIF-dictionaries/cif_core.dic' dictionary named
'cif_core.dic' version 2.4.1 from 2010-06-29.

Automatic conversion script
Id: cif_fix_enum 1527 2010-12-29 10:47:43Z saulius 
;
_cod_original_cell_volume 2270.8(8)
_cod_original_sg_symbol_H-M P1
_cod_database_code 7002901

loop_
_symmetry_equiv_pos_as_xyz
'x, y, z'

loop_
_atom_site_label
_atom_site_type_symbol
_atom_site_fract_x
_atom_site_fract_y
_atom_site_fract_z
_atom_site_U_iso_or_equiv
_atom_site_adp_type
_atom_site_occupancy
_atom_site_symmetry_multiplicity
_atom_site_calc_flag
_atom_site_refinement_flags
_atom_site_disorder_assembly
_atom_site_disorder_group
Er1 Er 0.52794(3) 0.62376(3) 0.73322(2) 0.03110(16) Uani 1 1 d U . .
Er2 Er 1.14506(3) 0.46363(3) 0.28180(2) 0.03067(17) Uani 1 1 d U . .
S1 S 0.3921(3) 0.4856(2) 0.57873(15) 0.0589(9) Uani 1 1 d DU . .
S2 S 0.9315(4) 0.0346(3) -0.02281(19) 0.0504(8) Uani 1 1 d DU . .
F1 F 0.3694(8) 0.3505(5) 0.6872(3) 0.106(4) Uani 1 1 d DU . .
F2 F 0.2913(8) 0.3214(4) 0.5785(3) 0.102(3) Uani 1 1 d DU . .
F3 F 0.1711(6) 0.4230(6) 0.6464(5) 0.129(5) Uani 1 1 d DU . .
F4 F 0.8039(9) 0.0903(6) 0.0999(4) 0.0644(18) Uani 1 1 d U . .
F5 F 0.6601(8) 0.1120(5) -0.0118(4) 0.0582(17) Uani 1 1 d U . .
F6 F 0.7149(11) -0.0228(7) 0.0566(5) 0.088(2) Uani 1 1 d U . .
O1 O 0.5094(7) 0.7805(5) 0.7739(4) 0.028(2) Uani 1 1 d U . .
H1A H 0.4753 0.8047 0.7328 0.033 Uiso 1 1 calc R . .
O2 O 1.2173(8) 1.0092(5) 0.5939(4) 0.034(2) Uani 1 1 d U . .
H2D H 1.1402 0.9952 0.6129 0.041 Uiso 1 1 calc R . .
O3 O 0.4323(6) 0.5350(4) 0.6406(3) 0.0272(19) Uani 1 1 d DU . .
O4 O 0.5156(6) 0.4362(6) 0.5419(5) 0.100(6) Uani 1 1 d DU . .
O5 O 0.2939(7) 0.5388(5) 0.5246(4) 0.096(4) Uani 1 1 d DU . .
O6 O 0.9697(10) 0.1299(7) -0.0384(6) 0.0582(17) Uani 1 1 d U . .
O7 O 0.8797(14) -0.0137(10) -0.0808(7) 0.088(2) Uani 1 1 d U . .
O8 O 1.0022(12) -0.0341(8) 0.0237(6) 0.0644(18) Uani 1 1 d U . .
O9 O 1.2441(8) 0.5596(5) 0.3792(4) 0.032(2) Uani 1 1 d U . .
H9C H 1.3254 0.5316 0.3833 0.038 Uiso 1 1 calc R . .
O1B O 0.4325(7) 0.5113(5) 0.8241(4) 0.0246(17) Uani 1 1 d U . .
O2B O 0.7069(8) 0.6810(5) 0.6596(4) 0.030(2) Uani 1 1 d U . .
O1C O 0.6950(7) 0.4887(5) 0.7176(3) 0.0268(18) Uani 1 1 d U . .
H1CA H 0.7592 0.5219 0.7269 0.020 Uiso 1 1 calc R . .
O2C O 0.9836(8) 0.5974(6) 0.2895(4) 0.023(2) Uani 1 1 d U . .
H2CA H 0.9870 0.5834 0.3359 0.027 Uiso 1 1 calc R . .
O1D O 0.9572(7) 0.4111(5) 0.3590(4) 0.0274(17) Uani 1 1 d U . .
O2D O 1.2510(8) 0.5633(6) 0.1935(4) 0.026(2) Uani 1 1 d U . .
O1E O 1.0205(7) 0.4697(5) 0.1727(4) 0.029(2) Uani 1 1 d U . .
H1EA H 1.0950 0.4805 0.1493 0.035 Uiso 1 1 calc R . .
O2E O 1.6524(8) 0.6106(6) -0.1509(4) 0.026(2) Uani 1 1 d U . .
H2EA H 1.5903 0.5881 -0.1228 0.038 Uiso 1 1 calc R . .
O1F O 0.4636(10) 0.0811(6) 0.4198(5) 0.038(2) Uani 1 1 d U . .
H1FA H 0.5323 0.1025 0.3964 0.057 Uiso 1 1 calc R . .
O2F O 1.1688(8) 0.3062(6) 0.2404(4) 0.028(2) Uani 1 1 d U . .
H2FA H 1.0833 0.2991 0.2481 0.033 Uiso 1 1 calc R . .
N1 N 0.6655(9) 0.9235(7) 0.7464(5) 0.028(2) Uani 1 1 d U . .
N2 N 1.0368(10) 0.9770(6) 0.7065(5) 0.029(3) Uani 1 1 d U . .
N1B N 0.2609(10) 0.6590(7) 0.7387(5) 0.035(3) Uani 1 1 d U . .
N2B N 0.4254(9) 0.7465(6) 0.6225(5) 0.0257(19) Uani 1 1 d U . .
N1C N 0.8463(9) 0.4818(6) 0.6029(5) 0.027(2) Uani 1 1 d U . .
N2C N 0.8241(10) 0.6116(6) 0.4108(5) 0.017(2) Uani 1 1 d U . .
N1D N 1.2388(10) 0.3399(7) 0.3968(5) 0.025(2) Uani 1 1 d U . .
N2D N 1.4099(10) 0.4205(5) 0.2780(5) 0.028(3) Uani 1 1 d DU . .
N1E N 1.1559(7) 0.5304(6) 0.0455(5) 0.029(2) Uani 1 1 d DU . .
N2E N 1.5181(9) 0.5632(7) -0.0262(5) 0.019(2) Uani 1 1 d U . .
N1F N 0.6303(10) 0.1083(7) 0.3109(6) 0.028(3) Uani 1 1 d U . .
N2F N 0.9940(11) 0.1686(7) 0.2671(5) 0.029(3) Uani 1 1 d U . .
C1 C 0.3450(6) 0.7929(4) 0.8746(3) 0.039(3) Uani 1 1 d GU . .
H1B H 0.3077 0.7371 0.8624 0.047 Uiso 1 1 calc R . .
C2 C 0.2913(7) 0.8381(5) 0.9373(4) 0.047(4) Uani 1 1 d GU . .
H2B H 0.2180 0.8126 0.9671 0.057 Uiso 1 1 calc R . .
C3 C 0.3470(9) 0.9214(5) 0.9555(4) 0.035(2) Uani 1 1 d GU . .
H3A H 0.3111 0.9516 0.9974 0.042 Uiso 1 1 calc R . .
C4 C 0.4566(9) 0.9595(5) 0.9110(5) 0.055(4) Uani 1 1 d GU . .
H4A H 0.4939 1.0152 0.9231 0.066 Uiso 1 1 calc R . .
C5 C 0.5103(7) 0.9143(5) 0.8483(4) 0.019(2) Uani 1 1 d GU . .
C6 C 0.4546(7) 0.8310(4) 0.8301(3) 0.026(3) Uani 1 1 d GU . .
C7 C 0.6104(12) 0.9474(8) 0.8129(6) 0.033(3) Uani 1 1 d U . .
H7B H 0.6536 0.9950 0.8349 0.039 Uiso 1 1 calc R . .
C8 C 0.7851(8) 0.9661(8) 0.7040(6) 0.026(3) Uani 1 1 d DU . .
H8B H 0.7736 1.0357 0.7037 0.032 Uiso 1 1 calc R . .
H8A H 0.7864 0.9504 0.6515 0.032 Uiso 1 1 calc R . .
C9 C 0.9259(9) 0.9244(9) 0.7441(6) 0.042(3) Uani 1 1 d DU . .
H9A H 0.9210 0.9334 0.7981 0.050 Uiso 1 1 calc R . .
H9B H 0.9445 0.8560 0.7388 0.050 Uiso 1 1 calc R . .
C10 C 1.1211(15) 1.0160(10) 0.7476(8) 0.052(4) Uani 1 1 d U . .
H10A H 1.1072 1.0126 0.8002 0.062 Uiso 1 1 calc R . .
C11 C 1.2361(7) 1.0645(5) 0.7134(4) 0.042(3) Uani 1 1 d GU . .
C12 C 1.3144(9) 1.1153(7) 0.7596(4) 0.063(4) Uani 1 1 d GDU . .
H12A H 1.2846 1.1222 0.8096 0.075 Uiso 1 1 calc R . .
C13 C 1.4373(10) 1.1557(8) 0.7309(6) 0.051(5) Uani 1 1 d GDU . .
H13A H 1.4896 1.1896 0.7618 0.061 Uiso 1 1 calc R . .
C14 C 1.4818(9) 1.1453(8) 0.6561(6) 0.054(4) Uani 1 1 d GDU . .
H14A H 1.5640 1.1724 0.6370 0.065 Uiso 1 1 calc R . .
C15 C 1.4036(9) 1.0946(8) 0.6100(5) 0.052(4) Uani 1 1 d GU . .
H15A H 1.4334 1.0877 0.5599 0.063 Uiso 1 1 calc R . .
C16 C 1.2807(8) 1.0542(6) 0.6386(4) 0.031(3) Uani 1 1 d GU . .
C1B C 0.3209(6) 0.3780(4) 0.8672(3) 0.032(3) Uani 1 1 d GU . .
H1BA H 0.4072 0.3502 0.8890 0.039 Uiso 1 1 calc R . .
C2B C 0.1995(7) 0.3272(4) 0.8727(4) 0.036(3) Uani 1 1 d GDU . .
H2BA H 0.2046 0.2654 0.8982 0.043 Uiso 1 1 calc R . .
C3B C 0.0705(6) 0.3687(5) 0.8400(4) 0.044(3) Uani 1 1 d GDU . .
H3BA H -0.0107 0.3347 0.8437 0.053 Uiso 1 1 calc R . .
C4B C 0.0628(6) 0.4611(6) 0.8018(4) 0.040(3) Uani 1 1 d GU . .
H4BA H -0.0235 0.4889 0.7800 0.048 Uiso 1 1 calc R . .
C5B C 0.1842(7) 0.5119(5) 0.7963(4) 0.029(3) Uani 1 1 d GU . .
C6B C 0.3132(6) 0.4703(4) 0.8290(3) 0.027(3) Uani 1 1 d GU . .
C7B C 0.1693(12) 0.6028(7) 0.7586(6) 0.026(2) Uani 1 1 d U . .
H7BA H 0.0750 0.6262 0.7459 0.031 Uiso 1 1 calc R . .
C8B C 0.2146(10) 0.7544(8) 0.6954(4) 0.033(3) Uani 1 1 d DU . .
H8BA H 0.2484 0.8059 0.7212 0.040 Uiso 1 1 calc R . .
H8BB H 0.1102 0.7639 0.6933 0.040 Uiso 1 1 calc R . .
C9B C 0.2769(11) 0.7575(9) 0.6137(4) 0.033(3) Uani 1 1 d DU . .
H9BA H 0.2453 0.7057 0.5875 0.040 Uiso 1 1 calc R . .
H9BB H 0.2465 0.8186 0.5846 0.040 Uiso 1 1 calc R . .
C10B C 0.4945(12) 0.8052(7) 0.5810(6) 0.026(3) Uani 1 1 d U . .
H10B H 0.4354 0.8514 0.5514 0.031 Uiso 1 1 calc R . .
C11B C 0.6399(5) 0.8154(4) 0.5702(3) 0.027(2) Uani 1 1 d GU . .
C12B C 0.6835(6) 0.8881(4) 0.5175(4) 0.027(3) Uani 1 1 d GU . .
H12B H 0.6152 0.9326 0.4924 0.033 Uiso 1 1 calc R . .
C13B C 0.8294(7) 0.8941(5) 0.5023(4) 0.044(3) Uani 1 1 d GU . .
H13B H 0.8586 0.9427 0.4670 0.053 Uiso 1 1 calc R . .
C14B C 0.9315(6) 0.8275(6) 0.5397(4) 0.036(3) Uani 1 1 d GU . .
H14B H 1.0291 0.8316 0.5295 0.043 Uiso 1 1 calc R . .
C15B C 0.8879(6) 0.7549(5) 0.5925(4) 0.026(3) Uani 1 1 d GU . .
H15D H 0.9562 0.7103 0.6175 0.031 Uiso 1 1 calc R . .
C16B C 0.7420(6) 0.7488(4) 0.6077(3) 0.020(3) Uani 1 1 d GU . .
C1C C 0.6884(5) 0.3485(4) 0.8133(2) 0.0253(19) Uani 1 1 d GU . .
H1CB H 0.6282 0.3827 0.8457 0.030 Uiso 1 1 calc R . .
C2C C 0.7329(6) 0.2517(4) 0.8336(3) 0.0358(18) Uani 1 1 d GU . .
H2CB H 0.7023 0.2212 0.8797 0.043 Uiso 1 1 calc R . .
C3C C 0.8229(7) 0.2006(4) 0.7851(4) 0.024(3) Uani 1 1 d GU . .
H3CA H 0.8527 0.1359 0.7988 0.029 Uiso 1 1 calc R . .
C4C C 0.8686(7) 0.2463(5) 0.7162(3) 0.028(3) Uani 1 1 d GU . .
H4CA H 0.9289 0.2121 0.6838 0.033 Uiso 1 1 calc R . .
C5C C 0.8242(7) 0.3430(5) 0.6958(3) 0.020(2) Uani 1 1 d GU . .
C6C C 0.7341(6) 0.3942(4) 0.7444(3) 0.025(3) Uani 1 1 d GU . .
C7C C 0.8672(11) 0.3810(8) 0.6297(6) 0.029(3) Uani 1 1 d U . .
H7CA H 0.9152 0.3398 0.5974 0.035 Uiso 1 1 calc R . .
C8C C 0.8980(12) 0.5210(8) 0.5299(6) 0.026(3) Uani 1 1 d U . .
H8CA H 0.9518 0.4703 0.5046 0.032 Uiso 1 1 calc R . .
H8CB H 0.9621 0.5700 0.5370 0.032 Uiso 1 1 calc R . .
C9C C 0.7736(12) 0.5642(9) 0.4815(6) 0.021(3) Uani 1 1 d U . .
H9CA H 0.7144 0.5140 0.4707 0.025 Uiso 1 1 calc R . .
H9CB H 0.7148 0.6105 0.5090 0.025 Uiso 1 1 calc R . .
C10C C 0.7948(10) 0.6928(7) 0.3934(4) 0.014(2) Uani 1 1 d DU . .
H10F H 0.7309 0.7276 0.4238 0.017 Uiso 1 1 calc R . .
C11C C 0.8577(6) 0.7442(4) 0.3223(3) 0.028(3) Uani 1 1 d GDU . .
C12C C 0.8167(7) 0.8403(4) 0.2976(3) 0.024(3) Uani 1 1 d GU . .
H12C H 0.7614 0.8788 0.3292 0.029 Uiso 1 1 calc R . .
C13C C 0.8583(9) 0.8789(4) 0.2255(4) 0.031(2) Uani 1 1 d GDU . .
H13C H 0.8309 0.9432 0.2089 0.037 Uiso 1 1 calc R . .
C14C C 0.9409(8) 0.8214(6) 0.1781(3) 0.0272(17) Uani 1 1 d GDU . .
H14C H 0.9688 0.8472 0.1299 0.033 Uiso 1 1 calc R . .
C15C C 0.9819(7) 0.7253(5) 0.2029(3) 0.044(2) Uani 1 1 d GDU . .
H15F H 1.0372 0.6868 0.1712 0.053 Uiso 1 1 calc R . .
C16C C 0.9403(7) 0.6866(4) 0.2750(3) 0.016(3) Uani 1 1 d GU . .
C1D C 0.7840(6) 0.3280(4) 0.4271(3) 0.024(3) Uani 1 1 d GU . .
H1DA H 0.7126 0.3728 0.4050 0.029 Uiso 1 1 calc R . .
C2D C 0.7466(6) 0.2517(5) 0.4782(4) 0.022(3) Uani 1 1 d GU . .
H2DA H 0.6503 0.2455 0.4903 0.026 Uiso 1 1 calc R . .
C3D C 0.8533(8) 0.1847(5) 0.5113(4) 0.024(3) Uani 1 1 d GU . .
H3DA H 0.8283 0.1337 0.5455 0.029 Uiso 1 1 calc R . .
C4D C 0.9974(7) 0.1940(5) 0.4932(4) 0.036(3) Uani 1 1 d GU . .
H4DA H 1.0688 0.1491 0.5153 0.043 Uiso 1 1 calc R . .
C5D C 1.0347(5) 0.2702(5) 0.4420(4) 0.017(2) Uani 1 1 d GU . .
C6D C 0.9280(6) 0.3372(4) 0.4090(3) 0.020(3) Uani 1 1 d GU . .
C7D C 1.1844(13) 0.2710(9) 0.4388(7) 0.030(3) Uani 1 1 d U . .
H7DA H 1.2437 0.2229 0.4665 0.036 Uiso 1 1 calc R . .
C8D C 1.3949(11) 0.3268(9) 0.3957(6) 0.029(3) Uani 1 1 d U . .
H8DA H 1.4262 0.2654 0.4240 0.034 Uiso 1 1 calc R . .
H8DB H 1.4314 0.3771 0.4219 0.034 Uiso 1 1 calc R . .
C9D C 1.4581(13) 0.3291(7) 0.3201(6) 0.040(3) Uani 1 1 d DU . .
H9DA H 1.5624 0.3220 0.3236 0.048 Uiso 1 1 calc R . .
H9DB H 1.4285 0.2765 0.2941 0.048 Uiso 1 1 calc R . .
C10D C 1.5062(14) 0.4752(5) 0.2593(6) 0.034(3) Uani 1 1 d DU . .
H10C H 1.6004 0.4508 0.2711 0.041 Uiso 1 1 calc R . .
C11D C 1.4856(7) 0.5779(4) 0.2189(3) 0.036(3) Uani 1 1 d GDU . .
C12D C 1.6072(7) 0.6284(5) 0.2135(4) 0.035(3) Uani 1 1 d GU . .
H12D H 1.6930 0.6007 0.2361 0.042 Uiso 1 1 calc R . .
C13D C 1.6007(8) 0.7203(5) 0.1745(5) 0.036(3) Uani 1 1 d GU . .
H13D H 1.6821 0.7541 0.1710 0.043 Uiso 1 1 calc R . .
C14D C 1.4725(9) 0.7616(4) 0.1409(4) 0.041(3) Uani 1 1 d GU . .
H14D H 1.4681 0.8231 0.1148 0.050 Uiso 1 1 calc R . .
C15D C 1.3508(8) 0.7111(5) 0.1462(4) 0.035(3) Uani 1 1 d GU . .
H15G H 1.2650 0.7388 0.1237 0.042 Uiso 1 1 calc R . .
C16D C 1.3574(6) 0.6192(5) 0.1852(4) 0.029(3) Uani 1 1 d GU . .
C1E C 0.8204(6) 0.3905(4) 0.1649(3) 0.024(3) Uani 1 1 d GU . .
H1EB H 0.8100 0.3886 0.2177 0.029 Uiso 1 1 calc R . .
C2E C 0.7226(7) 0.3493(5) 0.1224(3) 0.045(3) Uani 1 1 d GU . .
H2EB H 0.6467 0.3198 0.1469 0.054 Uiso 1 1 calc R . .
C3E C 0.7382(8) 0.3521(6) 0.0435(3) 0.049(4) Uani 1 1 d GU . .
H3EA H 0.6728 0.3245 0.0151 0.059 Uiso 1 1 calc R . .
C4E C 0.8517(8) 0.3961(6) 0.0070(3) 0.030(2) Uani 1 1 d GU . .
H4EA H 0.8621 0.3980 -0.0459 0.036 Uiso 1 1 calc R . .
C5E C 0.9495(7) 0.4373(6) 0.0494(3) 0.017(2) Uani 1 1 d GU . .
C6E C 0.9338(6) 0.4345(5) 0.1284(3) 0.025(3) Uani 1 1 d GU . .
C7E C 1.0546(11) 0.4875(8) 0.0118(6) 0.024(3) Uani 1 1 d U . .
H7EA H 1.0554 0.4919 -0.0414 0.029 Uiso 1 1 calc R . .
C8E C 1.2659(8) 0.5728(7) -0.0005(5) 0.024(3) Uani 1 1 d DU . .
H8EA H 1.2741 0.6378 0.0125 0.028 Uiso 1 1 calc R . .
H8EB H 1.2408 0.5765 -0.0541 0.028 Uiso 1 1 calc R . .
C9E C 1.4039(12) 0.5141(10) 0.0130(7) 0.039(3) Uani 1 1 d U . .
H9EA H 1.4233 0.5037 0.0675 0.046 Uiso 1 1 calc R . .
H9EB H 1.3994 0.4517 -0.0058 0.046 Uiso 1 1 calc R . .
C10E C 1.6082(13) 0.6040(9) 0.0050(7) 0.027(3) Uani 1 1 d U . .
H10D H 1.6010 0.6074 0.0575 0.032 Uiso 1 1 calc R . .
C11E C 1.7174(6) 0.6443(5) -0.0336(3) 0.034(3) Uani 1 1 d GU . .
C12E C 1.8126(7) 0.6839(5) 0.0116(3) 0.035(3) Uani 1 1 d GU . .
H12F H 1.8018 0.6777 0.0645 0.042 Uiso 1 1 calc R . .
C13E C 1.9239(7) 0.7327(6) -0.0223(4) 0.024(3) Uani 1 1 d GU . .
H13E H 1.9876 0.7592 0.0079 0.029 Uiso 1 1 calc R . .
C14E C 1.9401(7) 0.7420(6) -0.1014(4) 0.019(3) Uani 1 1 d GU . .
H14F H 2.0146 0.7746 -0.1241 0.023 Uiso 1 1 calc R . .
C15E C 1.8450(7) 0.7024(6) -0.1466(3) 0.029(3) Uani 1 1 d GU . .
H15H H 1.8558 0.7086 -0.1995 0.035 Uiso 1 1 calc R . .
C16E C 1.7336(7) 0.6536(5) -0.1127(3) 0.027(2) Uani 1 1 d GU . .
C1F C 0.2646(7) -0.0046(5) 0.4010(3) 0.044(4) Uani 1 1 d GU . .
H1FC H 0.2325 0.0038 0.4504 0.053 Uiso 1 1 calc R . .
C2F C 0.1886(7) -0.0569(6) 0.3550(4) 0.0358(18) Uani 1 1 d GU . .
H2FB H 0.1057 -0.0834 0.3736 0.043 Uiso 1 1 calc R . .
C3F C 0.2366(8) -0.0695(6) 0.2811(4) 0.0272(17) Uani 1 1 d GU . .
H3FA H 0.1858 -0.1045 0.2503 0.033 Uiso 1 1 calc R . .
C4F C 0.3606(8) -0.0299(6) 0.2532(3) 0.044(2) Uani 1 1 d GU . .
H4FA H 0.3927 -0.0384 0.2038 0.053 Uiso 1 1 calc R . .
C5F C 0.4365(7) 0.0224(6) 0.2992(4) 0.028(3) Uani 1 1 d GU . .
C6F C 0.3885(7) 0.0350(6) 0.3731(4) 0.040(4) Uani 1 1 d GU . .
C7F C 0.5592(12) 0.0640(8) 0.2708(6) 0.018(3) Uani 1 1 d U . .
H7FA H 0.5877 0.0580 0.2205 0.022 Uiso 1 1 calc R . .
C8F C 0.7505(11) 0.1536(8) 0.2709(6) 0.024(3) Uani 1 1 d U . .
H8FA H 0.7334 0.2232 0.2702 0.029 Uiso 1 1 calc R . .
H8FB H 0.7547 0.1381 0.2183 0.029 Uiso 1 1 calc R . .
C9F C 0.8869(12) 0.1210(10) 0.3076(7) 0.035(3) Uani 1 1 d U . .
H9FA H 0.8839 0.1358 0.3603 0.042 Uiso 1 1 calc R . .
H9FB H 0.9069 0.0518 0.3071 0.042 Uiso 1 1 calc R . .
C10F C 1.0515(13) 0.1297(10) 0.2133(7) 0.038(3) Uani 1 1 d U . .
H10E H 1.0292 0.0689 0.2034 0.046 Uiso 1 1 calc R . .
C11F C 1.1578(7) 0.1814(5) 0.1641(4) 0.044(3) Uani 1 1 d GDU . .
C12F C 1.2148(8) 0.1328(5) 0.1037(4) 0.036(3) Uani 1 1 d GU . .
H12G H 1.1785 0.0761 0.0930 0.043 Uiso 1 1 calc R . .
C13F C 1.3258(9) 0.1691(6) 0.0593(4) 0.057(4) Uani 1 1 d GU . .
H13F H 1.3639 0.1366 0.0189 0.069 Uiso 1 1 calc R . .
C14F C 1.3800(8) 0.2539(6) 0.0753(5) 0.037(3) Uani 1 1 d GU . .
H14G H 1.4543 0.2782 0.0456 0.044 Uiso 1 1 calc R . .
C15F C 1.3230(8) 0.3024(5) 0.1357(5) 0.032(3) Uani 1 1 d GU . .
H15I H 1.3592 0.3592 0.1464 0.038 Uiso 1 1 calc R . .
C16F C 1.2119(8) 0.2662(5) 0.1801(4) 0.028(3) Uani 1 1 d GDU . .
C17 C 0.2995(6) 0.3895(3) 0.6236(3) 0.0689(9) Uani 1 1 d DU . .
C18 C 0.7599(9) 0.0480(11) 0.0299(7) 0.0504(8) Uani 1 1 d DU . .
C19 C 1.2532(12) 0.6691(8) 0.3742(6) 0.041(3) Uani 1 1 d U . .
H19A H 1.2929 0.6853 0.4208 0.062 Uiso 1 1 calc R . .
H19B H 1.1584 0.7020 0.3669 0.062 Uiso 1 1 calc R . .
H19C H 1.3139 0.6885 0.3319 0.062 Uiso 1 1 calc R . .

loop_
_atom_site_aniso_label
_atom_site_aniso_U_11
_atom_site_aniso_U_22
_atom_site_aniso_U_33
_atom_site_aniso_U_23
_atom_site_aniso_U_13
_atom_site_aniso_U_12
Er1 0.0246(3) 0.0408(3) 0.0303(3) -0.0144(2) -0.0005(2) -0.0038(2)
Er2 0.0243(3) 0.0406(3) 0.0291(3) -0.0130(3) -0.0003(2) -0.0031(3)
S1 0.0848(19) 0.0673(18) 0.0342(15) -0.0161(14) -0.0063(15) -0.0430(16)
S2 0.0595(16) 0.0465(14) 0.0454(14) -0.0057(12) -0.0055(13) -0.0046(13)
F1 0.127(8) 0.108(6) 0.093(6) -0.037(5) 0.009(6) -0.038(6)
F2 0.148(6) 0.087(5) 0.081(5) -0.022(4) -0.005(4) -0.049(4)
F3 0.147(8) 0.141(8) 0.118(8) -0.067(6) -0.024(6) -0.080(6)
F4 0.080(3) 0.064(3) 0.046(3) -0.013(3) -0.002(3) 0.017(3)
F5 0.055(3) 0.054(3) 0.060(3) 0.024(3) -0.001(3) -0.008(3)
F6 0.099(4) 0.102(4) 0.061(3) -0.011(3) -0.005(3) 0.009(3)
O1 0.024(3) 0.025(3) 0.036(4) -0.016(3) -0.002(3) -0.002(3)
O2 0.034(4) 0.037(4) 0.030(4) -0.002(3) 0.010(3) -0.006(3)
O3 0.029(3) 0.030(4) 0.027(3) -0.018(3) -0.011(3) -0.006(3)
O4 0.109(8) 0.096(8) 0.107(8) -0.082(6) 0.019(7) -0.027(7)
O5 0.106(7) 0.107(7) 0.086(6) -0.047(5) -0.057(5) -0.030(6)
O6 0.055(3) 0.054(3) 0.060(3) 0.024(3) -0.001(3) -0.008(3)
O7 0.099(4) 0.102(4) 0.061(3) -0.011(3) -0.005(3) 0.009(3)
O8 0.080(3) 0.064(3) 0.046(3) -0.013(3) -0.002(3) 0.017(3)
O9 0.024(4) 0.035(4) 0.038(4) -0.013(3) -0.005(3) 0.001(3)
O1B 0.017(3) 0.034(3) 0.024(3) -0.007(2) -0.003(2) -0.008(2)
O2B 0.021(3) 0.040(4) 0.028(3) -0.010(3) 0.001(3) 0.002(3)
O1C 0.025(3) 0.031(3) 0.024(3) -0.005(3) 0.006(3) 0.004(3)
O2C 0.023(4) 0.030(4) 0.013(3) 0.000(3) 0.002(3) -0.001(3)
O1D 0.024(3) 0.030(3) 0.027(3) -0.002(2) -0.005(2) 0.006(2)
O2D 0.016(3) 0.036(4) 0.028(4) -0.008(3) 0.002(3) -0.003(3)
O1E 0.020(3) 0.044(4) 0.026(3) -0.019(3) -0.009(3) -0.007(3)
O2E 0.016(3) 0.040(4) 0.023(4) -0.006(3) 0.013(3) -0.014(3)
O1F 0.040(4) 0.038(4) 0.037(4) -0.008(4) 0.005(4) -0.007(4)
O2F 0.022(4) 0.037(4) 0.027(4) -0.014(3) 0.005(3) -0.006(3)
N1 0.022(4) 0.035(4) 0.027(4) -0.001(4) 0.006(3) -0.005(4)
N2 0.026(4) 0.026(4) 0.035(4) -0.002(4) 0.001(4) 0.001(4)
N1B 0.031(4) 0.036(4) 0.040(4) -0.018(4) -0.001(4) -0.003(4)
N2B 0.023(3) 0.025(3) 0.029(3) -0.010(2) -0.001(2) 0.003(2)
N1C 0.025(4) 0.030(4) 0.025(4) 0.004(4) -0.002(4) -0.006(4)
N2C 0.025(4) 0.015(4) 0.010(4) 0.000(3) 0.004(3) 0.008(4)
N1D 0.018(3) 0.026(3) 0.032(3) -0.008(3) -0.008(3) 0.002(3)
N2D 0.019(4) 0.036(5) 0.033(4) -0.029(4) 0.001(4) 0.002(4)
N1E 0.028(3) 0.026(4) 0.036(4) -0.008(4) 0.006(3) -0.018(3)
N2E 0.016(3) 0.028(3) 0.015(3) -0.006(3) -0.001(2) -0.006(3)
N1F 0.019(4) 0.031(5) 0.033(5) 0.002(4) 0.003(4) 0.002(4)
N2F 0.029(5) 0.036(5) 0.024(4) -0.020(4) 0.001(4) -0.005(4)
C1 0.037(5) 0.040(5) 0.046(5) -0.020(4) -0.002(4) -0.011(4)
C2 0.045(6) 0.049(6) 0.050(6) -0.014(5) 0.016(5) -0.008(5)
C3 0.036(3) 0.037(4) 0.035(3) -0.010(3) 0.006(3) -0.005(3)
C4 0.058(6) 0.048(6) 0.065(6) -0.034(5) 0.012(5) -0.010(5)
C5 0.020(3) 0.019(3) 0.018(3) -0.006(3) 0.004(3) -0.002(3)
C6 0.023(5) 0.036(5) 0.022(4) -0.011(4) 0.003(4) -0.001(4)
C7 0.032(5) 0.030(5) 0.042(5) -0.023(4) -0.005(4) -0.014(4)
C8 0.023(5) 0.027(5) 0.028(5) 0.001(4) 0.004(4) -0.002(4)
C9 0.040(5) 0.047(6) 0.038(5) -0.004(5) 0.013(5) -0.002(5)
C10 0.054(6) 0.055(6) 0.045(6) 0.000(5) -0.001(5) 0.004(5)
C11 0.035(5) 0.043(6) 0.049(6) -0.003(5) -0.004(5) -0.001(5)
C12 0.053(6) 0.075(7) 0.062(6) -0.018(5) -0.011(5) -0.006(5)
C13 0.042(7) 0.050(8) 0.064(8) -0.012(6) -0.010(6) -0.022(6)
C14 0.039(6) 0.057(7) 0.067(7) -0.007(6) 0.003(6) -0.010(5)
C15 0.045(6) 0.053(6) 0.056(6) -0.001(5) 0.004(5) 0.005(5)
C16 0.022(5) 0.027(5) 0.042(5) -0.003(4) -0.004(4) 0.002(4)
C1B 0.023(5) 0.044(5) 0.032(5) -0.013(4) 0.005(4) -0.006(4)
C2B 0.044(6) 0.042(5) 0.024(5) -0.015(4) 0.011(4) -0.005(5)
C3B 0.034(5) 0.065(6) 0.041(5) -0.033(5) 0.006(4) -0.010(5)
C4B 0.033(5) 0.059(6) 0.033(5) -0.018(5) 0.007(4) -0.011(5)
C5B 0.018(4) 0.046(5) 0.026(5) -0.017(4) 0.007(4) -0.012(4)
C6B 0.024(5) 0.036(5) 0.026(5) -0.015(4) 0.005(4) -0.014(4)
C7B 0.022(3) 0.032(3) 0.026(3) -0.010(3) -0.002(3) -0.004(3)
C8B 0.013(4) 0.036(5) 0.052(5) -0.018(4) -0.010(4) 0.004(4)
C9B 0.019(5) 0.033(5) 0.047(5) -0.008(4) -0.010(4) 0.003(4)
C10B 0.035(5) 0.017(5) 0.025(4) -0.012(4) -0.014(4) 0.017(4)
C11B 0.028(3) 0.026(3) 0.027(3) -0.010(3) -0.003(3) 0.000(3)
C12B 0.033(5) 0.023(5) 0.024(4) -0.008(4) -0.012(4) 0.018(4)
C13B 0.054(6) 0.043(5) 0.039(5) -0.004(5) 0.001(5) -0.022(5)
C14B 0.041(5) 0.031(5) 0.035(5) -0.003(4) 0.002(4) -0.008(4)
C15B 0.028(5) 0.026(5) 0.023(5) 0.003(4) 0.001(4) -0.005(4)
C16B 0.026(5) 0.016(4) 0.019(4) -0.004(4) -0.003(4) -0.003(4)
C1C 0.027(3) 0.029(3) 0.022(3) -0.005(2) 0.008(2) -0.013(2)
C2C 0.027(3) 0.047(3) 0.031(3) -0.003(2) -0.003(2) 0.006(2)
C3C 0.026(4) 0.021(4) 0.027(4) -0.003(4) -0.015(4) -0.005(4)
C4C 0.032(5) 0.025(5) 0.026(5) 0.003(4) -0.007(4) -0.011(4)
C5C 0.017(4) 0.027(4) 0.018(4) -0.004(3) -0.005(3) -0.003(3)
C6C 0.016(4) 0.036(5) 0.023(4) -0.008(4) -0.002(4) -0.003(4)
C7C 0.030(5) 0.030(5) 0.026(5) 0.003(4) -0.007(4) -0.006(4)
C8C 0.028(5) 0.028(5) 0.023(5) -0.006(4) 0.003(4) 0.003(4)
C9C 0.022(5) 0.027(5) 0.012(4) 0.002(4) -0.001(4) 0.002(4)
C10C 0.013(3) 0.017(3) 0.013(3) -0.004(3) 0.002(3) -0.004(3)
C11C 0.029(5) 0.029(5) 0.027(5) -0.004(4) -0.002(4) -0.003(4)
C12C 0.028(5) 0.026(5) 0.022(5) -0.012(4) 0.002(4) -0.013(4)
C13C 0.030(4) 0.029(4) 0.032(4) 0.005(3) -0.009(3) -0.008(3)
C14C 0.020(3) 0.039(3) 0.021(3) -0.005(2) -0.005(2) 0.010(2)
C15C 0.036(4) 0.059(4) 0.041(4) -0.013(3) 0.003(3) -0.014(3)
C16C 0.010(4) 0.023(5) 0.015(4) 0.001(4) -0.010(4) -0.002(4)
C1D 0.024(5) 0.029(5) 0.021(5) -0.010(4) -0.011(4) -0.001(4)
C2D 0.021(5) 0.026(5) 0.017(5) -0.004(4) -0.006(4) 0.002(4)
C3D 0.037(5) 0.014(5) 0.021(5) 0.001(4) -0.002(4) 0.000(4)
C4D 0.038(6) 0.036(6) 0.037(5) -0.013(5) -0.009(5) -0.003(5)
C5D 0.022(5) 0.008(4) 0.020(4) -0.001(4) -0.007(4) 0.008(4)
C6D 0.015(5) 0.025(5) 0.020(5) -0.003(4) 0.001(4) -0.003(4)
C7D 0.022(5) 0.029(5) 0.036(5) 0.002(4) -0.008(4) 0.000(4)
C8D 0.020(5) 0.029(5) 0.037(5) -0.009(4) -0.021(4) 0.005(4)
C9D 0.028(6) 0.045(6) 0.052(6) -0.023(5) -0.002(5) -0.003(5)
C10D 0.023(5) 0.050(6) 0.032(5) -0.024(4) -0.002(4) 0.003(4)
C11D 0.028(5) 0.056(6) 0.027(5) -0.019(5) 0.002(4) -0.006(5)
C12D 0.023(5) 0.057(6) 0.031(5) -0.019(5) 0.000(4) -0.020(5)
C13D 0.020(5) 0.058(6) 0.037(5) -0.027(5) 0.005(4) -0.020(4)
C14D 0.043(6) 0.046(6) 0.042(6) -0.016(5) 0.010(5) -0.025(5)
C15D 0.030(5) 0.043(6) 0.037(5) -0.021(5) 0.007(4) -0.015(5)
C16D 0.018(5) 0.049(6) 0.019(5) -0.013(4) 0.004(4) 0.001(5)
C1E 0.019(4) 0.031(5) 0.024(4) -0.005(4) -0.005(4) -0.005(4)
C2E 0.038(5) 0.051(6) 0.046(6) -0.011(5) -0.002(5) -0.007(5)
C3E 0.051(6) 0.058(6) 0.042(6) -0.014(5) 0.007(5) -0.011(5)
C4E 0.028(3) 0.035(3) 0.030(3) -0.004(3) 0.003(3) -0.013(3)
C5E 0.012(4) 0.027(5) 0.015(4) -0.014(4) -0.002(3) 0.000(4)
C6E 0.017(4) 0.026(5) 0.032(5) -0.008(4) 0.001(4) -0.002(4)
C7E 0.025(5) 0.037(5) 0.009(4) -0.002(4) 0.001(4) 0.000(4)
C8E 0.024(4) 0.029(5) 0.021(4) -0.011(4) -0.005(4) -0.007(4)
C9E 0.039(6) 0.051(6) 0.029(5) -0.009(5) 0.007(5) -0.016(5)
C10E 0.027(5) 0.036(5) 0.018(5) -0.009(4) 0.007(4) -0.003(4)
C11E 0.029(5) 0.042(6) 0.034(5) -0.005(5) -0.001(5) -0.014(5)
C12E 0.032(5) 0.038(5) 0.037(4) -0.009(4) -0.010(4) 0.000(4)
C13E 0.028(4) 0.022(5) 0.027(4) -0.012(4) -0.008(4) -0.014(4)
C14E 0.018(4) 0.022(5) 0.019(4) 0.000(4) 0.005(4) -0.013(4)
C15E 0.029(5) 0.040(6) 0.018(5) -0.008(4) 0.013(4) 0.000(5)
C16E 0.024(3) 0.027(3) 0.030(3) -0.004(3) -0.001(3) -0.002(3)
C1F 0.035(6) 0.042(6) 0.051(6) 0.001(5) 0.007(5) 0.005(5)
C2F 0.027(3) 0.047(3) 0.031(3) -0.003(2) -0.003(2) 0.006(2)
C3F 0.020(3) 0.039(3) 0.021(3) -0.005(2) -0.005(2) 0.010(2)
C4F 0.036(4) 0.059(4) 0.041(4) -0.013(3) 0.003(3) -0.014(3)
C5F 0.022(5) 0.028(5) 0.032(5) 0.000(4) -0.003(4) 0.006(4)
C6F 0.024(5) 0.041(6) 0.051(6) -0.002(5) -0.008(5) 0.009(5)
C7F 0.021(5) 0.022(5) 0.011(4) -0.006(4) 0.004(4) 0.007(4)
C8F 0.032(5) 0.015(5) 0.022(5) -0.001(4) 0.008(4) 0.008(4)
C9F 0.034(6) 0.038(6) 0.035(5) -0.008(5) 0.001(5) -0.007(5)
C10F 0.024(5) 0.050(6) 0.040(6) 0.008(5) 0.004(4) -0.018(5)
C11F 0.043(6) 0.047(6) 0.048(6) -0.026(5) 0.004(5) -0.011(5)
C12F 0.041(6) 0.032(5) 0.039(5) -0.025(4) 0.008(5) -0.014(4)
C13F 0.061(6) 0.062(6) 0.054(6) -0.035(5) 0.022(5) -0.005(5)
C14F 0.031(5) 0.041(6) 0.044(5) -0.023(5) 0.008(4) -0.011(4)
C15F 0.023(5) 0.034(5) 0.040(5) -0.011(5) -0.002(4) -0.006(4)
C16F 0.029(5) 0.021(5) 0.038(5) -0.018(4) -0.003(4) -0.004(4)
C17 0.0748(19) 0.0773(18) 0.0642(15) -0.0161(14) -0.0063(15) -0.0430(16)
C18 0.0595(16) 0.0465(14) 0.0454(14) -0.0057(12) -0.0055(13) -0.0046(13)
C19 0.038(5) 0.041(5) 0.037(5) 0.011(4) 0.006(4) 0.015(4)

loop_
_atom_type_symbol
_atom_type_description
_atom_type_scat_dispersion_real
_atom_type_scat_dispersion_imag
_atom_type_scat_source
C C 0.0033 0.0016 'International Tables Vol C Tables 4.2.6.8 and 6.1.1.4'
H H 0.0000 0.0000 'International Tables Vol C Tables 4.2.6.8 and 6.1.1.4'
N N 0.0061 0.0033 'International Tables Vol C Tables 4.2.6.8 and 6.1.1.4'
O O 0.0106 0.0060 'International Tables Vol C Tables 4.2.6.8 and 6.1.1.4'
F F 0.0171 0.0103 'International Tables Vol C Tables 4.2.6.8 and 6.1.1.4'
S S 0.1246 0.1234 'International Tables Vol C Tables 4.2.6.8 and 6.1.1.4'
Er Er -0.2586 4.9576 'International Tables Vol C Tables 4.2.6.8 and 6.1.1.4'

loop_
_geom_angle_atom_site_label_1
_geom_angle_atom_site_label_2
_geom_angle_atom_site_label_3
_geom_angle
_geom_angle_site_symmetry_1
_geom_angle_site_symmetry_3
_geom_angle_publ_flag
O2B Er1 O2E 96.2(3) . 1_456 ?
O2B Er1 O1C 74.3(2) . . ?
O2E Er1 O1C 79.5(2) 1_456 . ?
O2B Er1 O1 82.8(3) . . ?
O2E Er1 O1 73.7(3) 1_456 . ?
O1C Er1 O1 142.4(2) . . ?
O2B Er1 O1B 153.3(2) . . ?
O2E Er1 O1B 68.8(2) 1_456 . ?
O1C Er1 O1B 81.2(2) . . ?
O1 Er1 O1B 112.1(2) . . ?
O2B Er1 O3 96.8(2) . . ?
O2E Er1 O3 144.4(2) 1_456 . ?
O1C Er1 O3 72.4(2) . . ?
O1 Er1 O3 140.9(2) . . ?
O1B Er1 O3 85.4(2) . . ?
O2B Er1 N1B 135.4(3) . . ?
O2E Er1 N1B 117.1(3) 1_456 . ?
O1C Er1 N1B 137.2(3) . . ?
O1 Er1 N1B 79.5(3) . . ?
O1B Er1 N1B 70.8(3) . . ?
O3 Er1 N1B 73.6(3) . . ?
O2B Er1 N2B 69.1(3) . . ?
O2E Er1 N2B 143.1(3) 1_456 . ?
O1C Er1 N2B 124.7(2) . . ?
O1 Er1 N2B 71.0(3) . . ?
O1B Er1 N2B 135.8(3) . . ?
O3 Er1 N2B 72.4(2) . . ?
N1B Er1 N2B 66.5(3) . . ?
O2D Er2 O1E 72.7(3) . . ?
O2D Er2 O1D 155.7(2) . . ?
O1E Er2 O1D 94.1(3) . . ?
O2D Er2 O2C 82.8(3) . . ?
O1E Er2 O2C 77.7(3) . . ?
O1D Er2 O2C 74.3(3) . . ?
O2D Er2 O2F 108.2(3) . . ?
O1E Er2 O2F 72.2(3) . . ?
O1D Er2 O2F 86.1(3) . . ?
O2C Er2 O2F 142.6(3) . . ?
O2D Er2 N2D 69.2(3) . . ?
O1E Er2 N2D 118.4(3) . . ?
O1D Er2 N2D 134.7(2) . . ?
O2C Er2 N2D 139.3(3) . . ?
O2F Er2 N2D 76.1(3) . . ?
O2D Er2 O9 85.8(3) . . ?
O1E Er2 O9 146.0(2) . . ?
O1D Er2 O9 95.3(2) . . ?
O2C Er2 O9 73.6(3) . . ?
O2F Er2 O9 141.0(2) . . ?
N2D Er2 O9 75.5(3) . . ?
O2D Er2 N1D 134.6(3) . . ?
O1E Er2 N1D 140.3(3) . . ?
O1D Er2 N1D 68.1(3) . . ?
O2C Er2 N1D 126.1(3) . . ?
O2F Er2 N1D 71.5(3) . . ?
N2D Er2 N1D 66.8(3) . . ?
O9 Er2 N1D 73.1(3) . . ?
O3 S1 O5 116.3(4) . . ?
O3 S1 O4 112.9(4) . . ?
O5 S1 O4 112.4(4) . . ?
O3 S1 C17 103.9(3) . . ?
O5 S1 C17 106.3(4) . . ?
O4 S1 C17 103.6(4) . . ?
O8 S2 O7 104.7(7) . . ?
O8 S2 O6 125.1(7) . . ?
O7 S2 O6 120.7(7) . . ?
O8 S2 C18 99.6(6) . . ?
O7 S2 C18 96.0(7) . . ?
O6 S2 C18 104.2(6) . . ?
C6 O1 Er1 141.8(5) . . ?
C6 O1 H1A 109.5 . . ?
Er1 O1 H1A 92.1 . . ?
C16 O2 H2D 109.4 . . ?
S1 O3 Er1 171.9(4) . . ?
C19 O9 Er2 128.2(6) . . ?
C19 O9 H9C 109.4 . . ?
Er2 O9 H9C 99.0 . . ?
C6B O1B Er1 133.8(5) . . ?
C16B O2B Er1 145.6(5) . . ?
C6C O1C Er1 144.0(4) . . ?
C6C O1C H1CA 109.4 . . ?
Er1 O1C H1CA 87.8 . . ?
C16C O2C Er2 153.7(6) . . ?
C16C O2C H2CA 109.5 . . ?
Er2 O2C H2CA 85.9 . . ?
C6D O1D Er2 140.2(5) . . ?
C16D O2D Er2 141.5(6) . . ?
C6E O1E Er2 152.0(6) . . ?
C6E O1E H1EA 109.5 . . ?
Er2 O1E H1EA 88.0 . . ?
C16E O2E Er1 142.8(6) . 1_654 ?
C16E O2E H2EA 109.5 . . ?
Er1 O2E H2EA 98.5 1_654 . ?
C6F O1F H1FA 109.5 . . ?
C16F O2F Er2 137.7(6) . . ?
C16F O2F H2FA 109.4 . . ?
Er2 O2F H2FA 92.8 . . ?
C7 N1 C8 126.5(10) . . ?
C10 N2 C9 118.3(10) . . ?
C7B N1B C8B 119.4(9) . . ?
C7B N1B Er1 128.3(7) . . ?
C8B N1B Er1 110.8(6) . . ?
C10B N2B C9B 115.9(9) . . ?
C10B N2B Er1 126.6(7) . . ?
C9B N2B Er1 117.0(6) . . ?
C7C N1C C8C 123.1(9) . . ?
C10C N2C C9C 121.7(9) . . ?
C7D N1D C8D 111.9(10) . . ?
C7D N1D Er2 134.7(8) . . ?
C8D N1D Er2 110.0(7) . . ?
C10D N2D C9D 115.8(9) . . ?
C10D N2D Er2 127.7(6) . . ?
C9D N2D Er2 114.6(7) . . ?
C7E N1E C8E 119.4(8) . . ?
C10E N2E C9E 125.1(10) . . ?
C7F N1F C8F 114.6(10) . . ?
C10F N2F C9F 117.0(11) . . ?
C2 C1 C6 120.0 . . ?
C2 C1 H1B 120.1 . . ?
C6 C1 H1B 119.9 . . ?
C1 C2 C3 120.0 . . ?
C1 C2 H2B 120.0 . . ?
C3 C2 H2B 120.0 . . ?
C4 C3 C2 120.0 . . ?
C4 C3 H3A 120.0 . . ?
C2 C3 H3A 120.0 . . ?
C3 C4 C5 120.0 . . ?
C3 C4 H4A 120.0 . . ?
C5 C4 H4A 120.0 . . ?
C7 C5 C6 122.0(7) . . ?
C7 C5 C4 117.9(7) . . ?
C6 C5 C4 120.0 . . ?
O1 C6 C5 122.5(5) . . ?
O1 C6 C1 117.3(5) . . ?
C5 C6 C1 120.0 . . ?
C5 C7 N1 127.6(10) . . ?
C5 C7 H7B 116.2 . . ?
N1 C7 H7B 116.3 . . ?
N1 C8 C9 107.8(8) . . ?
N1 C8 H8B 110.2 . . ?
C9 C8 H8B 110.1 . . ?
N1 C8 H8A 110.1 . . ?
C9 C8 H8A 110.2 . . ?
H8B C8 H8A 108.5 . . ?
N2 C9 C8 105.4(8) . . ?
N2 C9 H9A 110.7 . . ?
C8 C9 H9A 110.7 . . ?
N2 C9 H9B 110.6 . . ?
C8 C9 H9B 110.6 . . ?
H9A C9 H9B 108.8 . . ?
N2 C10 C11 120.3(12) . . ?
N2 C10 H10A 120.0 . . ?
C11 C10 H10A 119.7 . . ?
C10 C11 C12 117.8(7) . . ?
C10 C11 C16 121.8(7) . . ?
C12 C11 C16 120.0 . . ?
C11 C12 C13 120.0 . . ?
C11 C12 H12A 120.0 . . ?
C13 C12 H12A 120.0 . . ?
C14 C13 C12 120.0 . . ?
C14 C13 H13A 120.0 . . ?
C12 C13 H13A 120.0 . . ?
C13 C14 C15 120.0 . . ?
C13 C14 H14A 120.0 . . ?
C15 C14 H14A 120.0 . . ?
C16 C15 C14 120.0 . . ?
C16 C15 H15A 120.0 . . ?
C14 C15 H15A 120.0 . . ?
O2 C16 C15 116.1(6) . . ?
O2 C16 C11 123.9(6) . . ?
C15 C16 C11 120.0 . . ?
C2B C1B C6B 120.0 . . ?
C2B C1B H1BA 120.0 . . ?
C6B C1B H1BA 120.0 . . ?
C1B C2B C3B 120.0 . . ?
C1B C2B H2BA 120.0 . . ?
C3B C2B H2BA 120.0 . . ?
C4B C3B C2B 120.0 . . ?
C4B C3B H3BA 120.0 . . ?
C2B C3B H3BA 120.0 . . ?
C3B C4B C5B 120.0 . . ?
C3B C4B H4BA 120.0 . . ?
C5B C4B H4BA 120.0 . . ?
C6B C5B C4B 120.0 . . ?
C6B C5B C7B 122.8(6) . . ?
C4B C5B C7B 117.2(6) . . ?
O1B C6B C5B 123.9(5) . . ?
O1B C6B C1B 116.0(5) . . ?
C5B C6B C1B 120.0 . . ?
N1B C7B C5B 130.5(10) . . ?
N1B C7B H7BA 114.7 . . ?
C5B C7B H7BA 114.8 . . ?
N1B C8B C9B 109.7(8) . . ?
N1B C8B H8BA 109.6 . . ?
C9B C8B H8BA 109.7 . . ?
N1B C8B H8BB 109.9 . . ?
C9B C8B H8BB 109.8 . . ?
H8BA C8B H8BB 108.2 . . ?
N2B C9B C8B 105.4(8) . . ?
N2B C9B H9BA 110.6 . . ?
C8B C9B H9BA 110.6 . . ?
N2B C9B H9BB 110.8 . . ?
C8B C9B H9BB 110.7 . . ?
H9BA C9B H9BB 108.8 . . ?
N2B C10B C11B 133.6(9) . . ?
N2B C10B H10B 113.3 . . ?
C11B C10B H10B 113.2 . . ?
C10B C11B C12B 119.8(5) . . ?
C10B C11B C16B 120.0(5) . . ?
C12B C11B C16B 120.0 . . ?
C13B C12B C11B 120.0 . . ?
C13B C12B H12B 120.0 . . ?
C11B C12B H12B 120.0 . . ?
C14B C13B C12B 120.0 . . ?
C14B C13B H13B 120.0 . . ?
C12B C13B H13B 120.0 . . ?
C13B C14B C15B 120.0 . . ?
C13B C14B H14B 120.0 . . ?
C15B C14B H14B 120.0 . . ?
C16B C15B C14B 120.0 . . ?
C16B C15B H15D 120.0 . . ?
C14B C15B H15D 120.0 . . ?
O2B C16B C15B 117.6(4) . . ?
O2B C16B C11B 122.4(4) . . ?
C15B C16B C11B 120.0 . . ?
C2C C1C C6C 120.0 . . ?
C2C C1C H1CB 120.0 . . ?
C6C C1C H1CB 120.0 . . ?
C3C C2C C1C 120.0 . . ?
C3C C2C H2CB 120.0 . . ?
C1C C2C H2CB 120.0 . . ?
C4C C3C C2C 120.0 . . ?
C4C C3C H3CA 120.0 . . ?
C2C C3C H3CA 120.0 . . ?
C3C C4C C5C 120.0 . . ?
C3C C4C H4CA 120.0 . . ?
C5C C4C H4CA 120.0 . . ?
C7C C5C C6C 122.9(6) . . ?
C7C C5C C4C 117.1(6) . . ?
C6C C5C C4C 120.0 . . ?
C5C C6C C1C 120.0 . . ?
C5C C6C O1C 114.9(4) . . ?
C1C C6C O1C 125.1(4) . . ?
C5C C7C N1C 124.9(10) . . ?
C5C C7C H7CA 117.6 . . ?
N1C C7C H7CA 117.5 . . ?
N1C C8C C9C 109.6(7) . . ?
N1C C8C H8CA 109.6 . . ?
C9C C8C H8CA 109.7 . . ?
N1C C8C H8CB 110.0 . . ?
C9C C8C H8CB 109.7 . . ?
H8CA C8C H8CB 108.2 . . ?
N2C C9C C8C 110.3(8) . . ?
N2C C9C H9CA 109.4 . . ?
C8C C9C H9CA 109.6 . . ?
N2C C9C H9CB 109.7 . . ?
C8C C9C H9CB 109.6 . . ?
H9CA C9C H9CB 108.1 . . ?
N2C C10C C11C 121.6(8) . . ?
N2C C10C H10F 119.3 . . ?
C11C C10C H10F 119.1 . . ?
C12C C11C C16C 120.0 . . ?
C12C C11C C10C 122.6(5) . . ?
C16C C11C C10C 116.5(5) . . ?
C13C C12C C11C 120.0 . . ?
C13C C12C H12C 120.0 . . ?
C11C C12C H12C 120.0 . . ?
C12C C13C C14C 120.0 . . ?
C12C C13C H13C 120.0 . . ?
C14C C13C H13C 120.0 . . ?
C15C C14C C13C 120.0 . . ?
C15C C14C H14C 120.0 . . ?
C13C C14C H14C 120.0 . . ?
C14C C15C C16C 120.0 . . ?
C14C C15C H15F 120.0 . . ?
C16C C15C H15F 120.0 . . ?
O2C C16C C15C 113.1(5) . . ?
O2C C16C C11C 126.9(5) . . ?
C15C C16C C11C 120.0 . . ?
C2D C1D C6D 120.0 . . ?
C2D C1D H1DA 120.0 . . ?
C6D C1D H1DA 120.0 . . ?
C1D C2D C3D 120.0 . . ?
C1D C2D H2DA 120.0 . . ?
C3D C2D H2DA 120.0 . . ?
C4D C3D C2D 120.0 . . ?
C4D C3D H3DA 120.0 . . ?
C2D C3D H3DA 120.0 . . ?
C3D C4D C5D 120.0 . . ?
C3D C4D H4DA 120.0 . . ?
C5D C4D H4DA 120.0 . . ?
C6D C5D C4D 120.0 . . ?
C6D C5D C7D 129.6(6) . . ?
C4D C5D C7D 110.0(6) . . ?
O1D C6D C5D 122.7(5) . . ?
O1D C6D C1D 117.3(5) . . ?
C5D C6D C1D 120.0 . . ?
N1D C7D C5D 118.7(10) . . ?
N1D C7D H7DA 120.6 . . ?
C5D C7D H7DA 120.7 . . ?
N1D C8D C9D 114.5(9) . . ?
N1D C8D H8DA 108.5 . . ?
C9D C8D H8DA 108.7 . . ?
N1D C8D H8DB 108.7 . . ?
C9D C8D H8DB 108.7 . . ?
H8DA C8D H8DB 107.6 . . ?
N2D C9D C8D 108.3(9) . . ?
N2D C9D H9DA 109.9 . . ?
C8D C9D H9DA 110.0 . . ?
N2D C9D H9DB 110.2 . . ?
C8D C9D H9DB 110.1 . . ?
H9DA C9D H9DB 108.4 . . ?
N2D C10D C11D 127.1(10) . . ?
N2D C10D H10C 116.4 . . ?
C11D C10D H10C 116.4 . . ?
C12D C11D C16D 120.0 . . ?
C12D C11D C10D 115.9(6) . . ?
C16D C11D C10D 124.0(6) . . ?
C13D C12D C11D 120.0 . . ?
C13D C12D H12D 120.0 . . ?
C11D C12D H12D 120.0 . . ?
C12D C13D C14D 120.0 . . ?
C12D C13D H13D 120.0 . . ?
C14D C13D H13D 120.0 . . ?
C15D C14D C13D 120.0 . . ?
C15D C14D H14D 120.0 . . ?
C13D C14D H14D 120.0 . . ?
C14D C15D C16D 120.0 . . ?
C14D C15D H15G 120.0 . . ?
C16D C15D H15G 120.0 . . ?
O2D C16D C15D 126.0(5) . . ?
O2D C16D C11D 113.9(5) . . ?
C15D C16D C11D 120.0 . . ?
C2E C1E C6E 120.0 . . ?
C2E C1E H1EB 120.0 . . ?
C6E C1E H1EB 120.0 . . ?
C3E C2E C1E 120.0 . . ?
C3E C2E H2EB 120.0 . . ?
C1E C2E H2EB 120.0 . . ?
C2E C3E C4E 120.0 . . ?
C2E C3E H3EA 120.0 . . ?
C4E C3E H3EA 120.0 . . ?
C5E C4E C3E 120.0 . . ?
C5E C4E H4EA 120.0 . . ?
C3E C4E H4EA 120.0 . . ?
C7E C5E C4E 119.2(6) . . ?
C7E C5E C6E 120.6(6) . . ?
C4E C5E C6E 120.0 . . ?
O1E C6E C5E 124.4(4) . . ?
O1E C6E C1E 115.6(4) . . ?
C5E C6E C1E 120.0 . . ?
N1E C7E C5E 125.5(8) . . ?
N1E C7E H7EA 117.3 . . ?
C5E C7E H7EA 117.2 . . ?
N1E C8E C9E 109.5(7) . . ?
N1E C8E H8EA 109.8 . . ?
C9E C8E H8EA 109.8 . . ?
N1E C8E H8EB 109.8 . . ?
C9E C8E H8EB 109.8 . . ?
H8EA C8E H8EB 108.2 . . ?
N2E C9E C8E 109.4(8) . . ?
N2E C9E H9EA 109.7 . . ?
C8E C9E H9EA 109.8 . . ?
N2E C9E H9EB 109.8 . . ?
C8E C9E H9EB 109.8 . . ?
H9EA C9E H9EB 108.3 . . ?
N2E C10E C11E 122.9(10) . . ?
N2E C10E H10D 118.5 . . ?
C11E C10E H10D 118.6 . . ?
C10E C11E C12E 114.9(6) . . ?
C10E C11E C16E 125.0(6) . . ?
C12E C11E C16E 120.0 . . ?
C13E C12E C11E 120.0 . . ?
C13E C12E H12F 120.0 . . ?
C11E C12E H12F 120.0 . . ?
C12E C13E C14E 120.0 . . ?
C12E C13E H13E 120.0 . . ?
C14E C13E H13E 120.0 . . ?
C13E C14E C15E 120.0 . . ?
C13E C14E H14F 120.0 . . ?
C15E C14E H14F 120.0 . . ?
C16E C15E C14E 120.0 . . ?
C16E C15E H15H 120.0 . . ?
C14E C15E H15H 120.0 . . ?
O2E C16E C15E 121.8(5) . . ?
O2E C16E C11E 117.9(5) . . ?
C15E C16E C11E 120.0 . . ?
C2F C1F C6F 120.0 . . ?
C2F C1F H1FC 120.0 . . ?
C6F C1F H1FC 120.0 . . ?
C1F C2F C3F 120.0 . . ?
C1F C2F H2FB 120.0 . . ?
C3F C2F H2FB 120.0 . . ?
C4F C3F C2F 120.0 . . ?
C4F C3F H3FA 120.0 . . ?
C2F C3F H3FA 120.0 . . ?
C3F C4F C5F 120.0 . . ?
C3F C4F H4FA 120.0 . . ?
C5F C4F H4FA 120.0 . . ?
C6F C5F C4F 120.0 . . ?
C6F C5F C7F 119.9(6) . . ?
C4F C5F C7F 120.1(6) . . ?
O1F C6F C5F 121.1(6) . . ?
O1F C6F C1F 118.8(6) . . ?
C5F C6F C1F 120.0 . . ?
N1F C7F C5F 121.4(10) . . ?
N1F C7F H7FA 119.2 . . ?
C5F C7F H7FA 119.5 . . ?
N1F C8F C9F 111.5(9) . . ?
N1F C8F H8FA 109.4 . . ?
C9F C8F H8FA 109.4 . . ?
N1F C8F H8FB 109.2 . . ?
C9F C8F H8FB 109.3 . . ?
H8FA C8F H8FB 108.0 . . ?
N2F C9F C8F 107.8(10) . . ?
N2F C9F H9FA 110.1 . . ?
C8F C9F H9FA 110.1 . . ?
N2F C9F H9FB 110.1 . . ?
C8F C9F H9FB 110.3 . . ?
H9FA C9F H9FB 108.5 . . ?
N2F C10F C11F 119.2(12) . . ?
N2F C10F H10E 120.4 . . ?
C11F C10F H10E 120.5 . . ?
C12F C11F C16F 120.0 . . ?
C12F C11F C10F 115.1(7) . . ?
C16F C11F C10F 124.5(7) . . ?
C11F C12F C13F 120.0 . . ?
C11F C12F H12G 120.0 . . ?
C13F C12F H12G 120.0 . . ?
C14F C13F C12F 120.0 . . ?
C14F C13F H13F 120.0 . . ?
C12F C13F H13F 120.0 . . ?
C13F C14F C15F 120.0 . . ?
C13F C14F H14G 120.0 . . ?
C15F C14F H14G 120.0 . . ?
C16F C15F C14F 120.0 . . ?
C16F C15F H15I 120.0 . . ?
C14F C15F H15I 120.0 . . ?
O2F C16F C15F 119.7(6) . . ?
O2F C16F C11F 119.9(6) . . ?
C15F C16F C11F 120.0 . . ?
F2 C17 F3 111.5(6) . . ?
F2 C17 F1 108.1(5) . . ?
F3 C17 F1 105.8(6) . . ?
F2 C17 S1 111.5(4) . . ?
F3 C17 S1 109.9(5) . . ?
F1 C17 S1 109.8(4) . . ?
F6 C18 F5 114.6(10) . . ?
F6 C18 F4 101.4(10) . . ?
F5 C18 F4 110.4(11) . . ?
F6 C18 S2 116.7(10) . . ?
F5 C18 S2 110.6(8) . . ?
F4 C18 S2 101.9(6) . . ?
O9 C19 H19A 109.5 . . ?
O9 C19 H19B 109.4 . . ?
H19A C19 H19B 109.5 . . ?
O9 C19 H19C 109.5 . . ?
H19A C19 H19C 109.5 . . ?
H19B C19 H19C 109.5 . . ?

loop_
_geom_bond_atom_site_label_1
_geom_bond_atom_site_label_2
_geom_bond_distance
_geom_bond_site_symmetry_2
_geom_bond_publ_flag
Er1 O2B 2.253(7) . ?
Er1 O2E 2.342(8) 1_456 ?
Er1 O1C 2.367(6) . ?
Er1 O1 2.367(7) . ?
Er1 O1B 2.350(7) . ?
Er1 O3 2.381(5) . ?
Er1 N1B 2.493(9) . ?
Er1 N2B 2.590(8) . ?
Er2 O2D 2.259(8) . ?
Er2 O1E 2.247(7) . ?
Er2 O1D 2.327(7) . ?
Er2 O2C 2.301(8) . ?
Er2 O2F 2.381(8) . ?
Er2 N2D 2.486(9) . ?
Er2 O9 2.519(8) . ?
Er2 N1D 2.625(9) . ?
S1 O3 1.420(5) . ?
S1 O5 1.431(5) . ?
S1 O4 1.462(6) . ?
S1 C17 1.777(5) . ?
S2 O8 1.326(11) . ?
S2 O7 1.397(13) . ?
S2 O6 1.412(10) . ?
S2 C18 1.839(8) . ?
F1 C17 1.342(6) . ?
F2 C17 1.310(6) . ?
F3 C17 1.314(6) . ?
F4 C18 1.499(16) . ?
F5 C18 1.389(14) . ?
F6 C18 1.165(17) . ?
O1 C6 1.340(9) . ?
O1 H1A 0.8200 . ?
O2 C16 1.246(11) . ?
O2 H2D 0.8200 . ?
O9 C19 1.538(13) . ?
O9 H9C 0.8200 . ?
O1B C6B 1.297(9) . ?
O2B C16B 1.308(9) . ?
O1C C6C 1.374(8) . ?
O1C H1CA 0.8200 . ?
O2C C16C 1.277(9) . ?
O2C H2CA 0.8200 . ?
O1D C6D 1.332(9) . ?
O2D C16D 1.319(10) . ?
O1E C6E 1.296(9) . ?
O1E H1EA 0.8200 . ?
O2E C16E 1.255(9) . ?
O2E Er1 2.342(8) 1_654 ?
O2E H2EA 0.8200 . ?
O1F C6F 1.339(11) . ?
O1F H1FA 0.8200 . ?
O2F C16F 1.290(10) . ?
O2F H2FA 0.8200 . ?
N1 C7 1.332(14) . ?
N1 C8 1.470(12) . ?
N2 C10 1.272(17) . ?
N2 C9 1.439(14) . ?
N1B C7B 1.238(14) . ?
N1B C8B 1.496(13) . ?
N2B C10B 1.258(14) . ?
N2B C9B 1.386(13) . ?
N1C C7C 1.438(14) . ?
N1C C8C 1.437(13) . ?
N2C C10C 1.154(12) . ?
N2C C9C 1.442(13) . ?
N1D C7D 1.292(15) . ?
N1D C8D 1.449(14) . ?
N2D C10D 1.253(14) . ?
N2D C9D 1.445(8) . ?
N1E C7E 1.344(13) . ?
N1E C8E 1.431(8) . ?
N2E C10E 1.226(15) . ?
N2E C9E 1.449(14) . ?
N1F C7F 1.227(15) . ?
N1F C8F 1.474(14) . ?
N2F C10F 1.230(16) . ?
N2F C9F 1.398(15) . ?
C1 C2 1.3900 . ?
C1 C6 1.3900 . ?
C1 H1B 0.9300 . ?
C2 C3 1.3900 . ?
C2 H2B 0.9300 . ?
C3 C4 1.3900 . ?
C3 H3A 0.9300 . ?
C4 C5 1.3900 . ?
C4 H4A 0.9300 . ?
C5 C7 1.215(12) . ?
C5 C6 1.3900 . ?
C7 H7B 0.9300 . ?
C8 C9 1.535(8) . ?
C8 H8B 0.9700 . ?
C8 H8A 0.9700 . ?
C9 H9A 0.9700 . ?
C9 H9B 0.9700 . ?
C10 C11 1.416(15) . ?
C10 H10A 0.9300 . ?
C11 C12 1.3900 . ?
C11 C16 1.3900 . ?
C12 C13 1.3900 . ?
C12 H12A 0.9300 . ?
C13 C14 1.3900 . ?
C13 H13A 0.9300 . ?
C14 C15 1.3900 . ?
C14 H14A 0.9300 . ?
C15 C16 1.3900 . ?
C15 H15A 0.9300 . ?
C1B C2B 1.3900 . ?
C1B C6B 1.3900 . ?
C1B H1BA 0.9300 . ?
C2B C3B 1.3900 . ?
C2B H2BA 0.9300 . ?
C3B C4B 1.3900 . ?
C3B H3BA 0.9300 . ?
C4B C5B 1.3900 . ?
C4B H4BA 0.9300 . ?
C5B C6B 1.3900 . ?
C5B C7B 1.369(11) . ?
C7B H7BA 0.9300 . ?
C8B C9B 1.537(8) . ?
C8B H8BA 0.9700 . ?
C8B H8BB 0.9700 . ?
C9B H9BA 0.9700 . ?
C9B H9BB 0.9700 . ?
C10B C11B 1.385(12) . ?
C10B H10B 0.9300 . ?
C11B C12B 1.3900 . ?
C11B C16B 1.3900 . ?
C12B C13B 1.3900 . ?
C12B H12B 0.9300 . ?
C13B C14B 1.3900 . ?
C13B H13B 0.9300 . ?
C14B C15B 1.3900 . ?
C14B H14B 0.9300 . ?
C15B C16B 1.3900 . ?
C15B H15D 0.9300 . ?
C1C C2C 1.3900 . ?
C1C C6C 1.3900 . ?
C1C H1CB 0.9300 . ?
C2C C3C 1.3900 . ?
C2C H2CB 0.9300 . ?
C3C C4C 1.3900 . ?
C3C H3CA 0.9300 . ?
C4C C5C 1.3900 . ?
C4C H4CA 0.9300 . ?
C5C C7C 1.301(11) . ?
C5C C6C 1.3900 . ?
C7C H7CA 0.9300 . ?
C8C C9C 1.491(11) . ?
C8C H8CA 0.9700 . ?
C8C H8CB 0.9700 . ?
C9C H9CA 0.9700 . ?
C9C H9CB 0.9700 . ?
C10C C11C 1.515(7) . ?
C10C H10F 0.9300 . ?
C11C C12C 1.3900 . ?
C11C C16C 1.3900 . ?
C12C C13C 1.3900 . ?
C12C H12C 0.9300 . ?
C13C C14C 1.3900 . ?
C13C H13C 0.9300 . ?
C14C C15C 1.3900 . ?
C14C H14C 0.9300 . ?
C15C C16C 1.3900 . ?
C15C H15F 0.9300 . ?
C1D C2D 1.3900 . ?
C1D C6D 1.3900 . ?
C1D H1DA 0.9300 . ?
C2D C3D 1.3900 . ?
C2D H2DA 0.9300 . ?
C3D C4D 1.3900 . ?
C3D H3DA 0.9300 . ?
C4D C5D 1.3900 . ?
C4D H4DA 0.9300 . ?
C5D C6D 1.3900 . ?
C5D C7D 1.396(13) . ?
C7D H7DA 0.9300 . ?
C8D C9D 1.443(15) . ?
C8D H8DA 0.9700 . ?
C8D H8DB 0.9700 . ?
C9D H9DA 0.9700 . ?
C9D H9DB 0.9700 . ?
C10D C11D 1.533(7) . ?
C10D H10C 0.9300 . ?
C11D C12D 1.3900 . ?
C11D C16D 1.3900 . ?
C12D C13D 1.3900 . ?
C12D H12D 0.9300 . ?
C13D C14D 1.3900 . ?
C13D H13D 0.9300 . ?
C14D C15D 1.3900 . ?
C14D H14D 0.9300 . ?
C15D C16D 1.3900 . ?
C15D H15G 0.9300 . ?
C1E C2E 1.3900 . ?
C1E C6E 1.3900 . ?
C1E H1EB 0.9300 . ?
C2E C3E 1.3900 . ?
C2E H2EB 0.9300 . ?
C3E C4E 1.3900 . ?
C3E H3EA 0.9300 . ?
C4E C5E 1.3900 . ?
C4E H4EA 0.9300 . ?
C5E C7E 1.381(12) . ?
C5E C6E 1.3900 . ?
C7E H7EA 0.9300 . ?
C8E C9E 1.467(12) . ?
C8E H8EA 0.9700 . ?
C8E H8EB 0.9700 . ?
C9E H9EA 0.9700 . ?
C9E H9EB 0.9700 . ?
C10E C11E 1.351(13) . ?
C10E H10D 0.9300 . ?
C11E C12E 1.3900 . ?
C11E C16E 1.3900 . ?
C12E C13E 1.3900 . ?
C12E H12F 0.9300 . ?
C13E C14E 1.3900 . ?
C13E H13E 0.9300 . ?
C14E C15E 1.3900 . ?
C14E H14F 0.9300 . ?
C15E C16E 1.3900 . ?
C15E H15H 0.9300 . ?
C1F C2F 1.3900 . ?
C1F C6F 1.3900 . ?
C1F H1FC 0.9300 . ?
C2F C3F 1.3900 . ?
C2F H2FB 0.9300 . ?
C3F C4F 1.3900 . ?
C3F H3FA 0.9300 . ?
C4F C5F 1.3900 . ?
C4F H4FA 0.9300 . ?
C5F C6F 1.3900 . ?
C5F C7F 1.395(13) . ?
C7F H7FA 0.9300 . ?
C8F C9F 1.447(15) . ?
C8F H8FA 0.9700 . ?
C8F H8FB 0.9700 . ?
C9F H9FA 0.9700 . ?
C9F H9FB 0.9700 . ?
C10F C11F 1.495(13) . ?
C10F H10E 0.9300 . ?
C11F C12F 1.3900 . ?
C11F C16F 1.3900 . ?
C12F C13F 1.3900 . ?
C12F H12G 0.9300 . ?
C13F C14F 1.3900 . ?
C13F H13F 0.9300 . ?
C14F C15F 1.3900 . ?
C14F H14G 0.9300 . ?
C15F C16F 1.3900 . ?
C15F H15I 0.9300 . ?
C19 H19A 0.9600 . ?
C19 H19B 0.9600 . ?
C19 H19C 0.9600 . ?
